data_7131513
loop_
_publ_author_name
'Moskwa, Marcin'
'Sobieszczyk, Pawe&#x142;'
'Mikurenda, Julia W.'
'Zieli&#x144;ski, Piotr'
'Rok, Magdalena'

_publ_section_title
;
 Improper ferroelastic phase transition in a hydrogen-bonded
 metallocyanide-based
 (azetidinium)<sub>2</sub>(H<sub>3</sub>O)[Co(CN)<sub>6</sub>] framework.
;
_journal_issue 37
_journal_name_full 'Chemical communications (Cambridge, England)'
_journal_page_first 5535
_journal_page_last 5538
_journal_paper_doi 10.1039/d3cc01253k
_journal_volume 59
_journal_year 2023
_chemical_formula_moiety '2(C3 H8 N 1+), H3 O 1+, C6 Co N6 3-'
_chemical_formula_sum 'C12 H19 Co N8 O'
_chemical_formula_weight 350.28
_space_group_crystal_system trigonal
_space_group_IT_number 166
_space_group_name_Hall '-R 3 2"'
_space_group_name_H-M_alt 'R -3 m :H'
_atom_sites_solution_hydrogens difmap
_atom_sites_solution_primary difmap
_atom_sites_solution_secondary direct
_audit_creation_method SHELXL-2014/7
_audit_update_record
;
2023-03-10 deposited with the CCDC.	2023-04-03 downloaded from the CCDC.
;
_cell_angle_alpha 90
_cell_angle_beta 90
_cell_angle_gamma 120
_cell_formula_units_Z 6
_cell_length_a 8.4901(3)
_cell_length_b 8.4901(3)
_cell_length_c 41.463(2)
_cell_measurement_reflns_used 1713
_cell_measurement_temperature 308(2)
_cell_measurement_theta_max 27.7380
_cell_measurement_theta_min 3.6990
_cell_volume 2588.31(18)
_computing_cell_refinement 'CrysAlisPro 1.171.41.80a (Rigaku OD, 2020)'
_computing_data_collection 'CrysAlisPro 1.171.41.80a (Rigaku OD, 2020)'
_computing_data_reduction 'CrysAlisPro 1.171.41.80a (Rigaku OD, 2020)'
_computing_molecular_graphics 'Diamond 4.0'
_computing_structure_refinement 'SHELXL-2014/7 (Sheldrick, 2014)'
_computing_structure_solution 'SHELXL-2014/7 (Sheldrick, 2014)'
_diffrn_ambient_temperature 308(2)
_diffrn_detector_area_resol_mean 10.3456
_diffrn_measured_fraction_theta_full 0.994
_diffrn_measured_fraction_theta_max 0.989
_diffrn_measurement_device_type 'Xcalibur, Ruby, Gemini ultra'
_diffrn_measurement_method '\w scans'
_diffrn_radiation_type MoK\a
_diffrn_radiation_wavelength 0.71073
_diffrn_reflns_av_R_equivalents 0.0197
_diffrn_reflns_av_unetI/netI 0.0138
_diffrn_reflns_Laue_measured_fraction_full 0.994
_diffrn_reflns_Laue_measured_fraction_max 0.989
_diffrn_reflns_limit_h_max 5
_diffrn_reflns_limit_h_min -11
_diffrn_reflns_limit_k_max 10
_diffrn_reflns_limit_k_min -8
_diffrn_reflns_limit_l_max 52
_diffrn_reflns_limit_l_min -53
_diffrn_reflns_number 4115
_diffrn_reflns_point_group_measured_fraction_full 0.994
_diffrn_reflns_point_group_measured_fraction_max 0.989
_diffrn_reflns_theta_full 25.500
_diffrn_reflns_theta_max 27.495
_diffrn_reflns_theta_min 3.397
_diffrn_source 'Enhance (Mo) X-ray Source'
_exptl_absorpt_coefficient_mu 1.008
_exptl_absorpt_correction_T_max 1.00000
_exptl_absorpt_correction_T_min 0.85607
_exptl_absorpt_correction_type multi-scan
_exptl_absorpt_process_details
;
CrysAlisPro 1.171.41.80a (Rigaku Oxford Diffraction, 2020)
Empirical absorption correction using spherical harmonics,
implemented in SCALE3 ABSPACK scaling algorithm.
;
_exptl_crystal_colour colourless
_exptl_crystal_density_diffrn 1.348
_exptl_crystal_density_meas ?
_exptl_crystal_description plate
_exptl_crystal_F_000 1092
_exptl_crystal_size_max 0.180
_exptl_crystal_size_mid 0.160
_exptl_crystal_size_min 0.140
_refine_diff_density_max 0.458
_refine_diff_density_min -0.364
_refine_diff_density_rms 0.056
_refine_ls_extinction_method none
_refine_ls_goodness_of_fit_ref 1.071
_refine_ls_hydrogen_treatment constr
_refine_ls_matrix_type full
_refine_ls_number_parameters 74
_refine_ls_number_reflns 790
_refine_ls_number_restraints 42
_refine_ls_restrained_S_all 1.278
_refine_ls_R_factor_all 0.0476
_refine_ls_R_factor_gt 0.0401
_refine_ls_shift/su_max 0.000
_refine_ls_shift/su_mean 0.000
_refine_ls_structure_factor_coef Fsqd
_refine_ls_weighting_details 'w=1/[\s^2^(Fo^2^)+(0.0489P)^2^+6.2353P] where P=(Fo^2^+2Fc^2^)/3'
_refine_ls_weighting_scheme calc
_refine_ls_wR_factor_gt 0.1034
_refine_ls_wR_factor_ref 0.1083
_reflns_Friedel_coverage 0.000
_reflns_number_gt 659
_reflns_number_total 790
_reflns_threshold_expression 'I > 2\s(I)'
_cod_data_source_file d3cc01253k3.cif
_cod_data_source_block aze308
_cod_depositor_comments
;
The following automatic conversions were performed:

data item '_exptl_crystal_density_meas' value 'not measured' was
changed to '?' -- the value is perceived as not measured.

Automatic conversion script
Id: cif_fix_values 7556 2019-12-06 15:28:31Z antanas 

 Adding full bibliography for 7131513--7131514.cif.
;
_cod_original_cell_volume 2588.3(2)
_cod_database_code 7131513
_shelx_shelxl_version_number 2014/7
_shelx_space_group_comment
;
The symmetry employed for this shelxl refinement is uniquely defined
by the following loop, which should always be used as a source of
symmetry information in preference to the above space-group names.
They are only intended as comments.
;
_shelx_estimated_absorpt_t_min 0.839
_shelx_estimated_absorpt_t_max 0.872

loop_
_space_group_symop_operation_xyz
'x, y, z'
'-y, x-y, z'
'-x+y, -x, z'
'y, x, -z'
'x-y, -y, -z'
'-x, -x+y, -z'
'x+2/3, y+1/3, z+1/3'
'-y+2/3, x-y+1/3, z+1/3'
'-x+y+2/3, -x+1/3, z+1/3'
'y+2/3, x+1/3, -z+1/3'
'x-y+2/3, -y+1/3, -z+1/3'
'-x+2/3, -x+y+1/3, -z+1/3'
'x+1/3, y+2/3, z+2/3'
'-y+1/3, x-y+2/3, z+2/3'
'-x+y+1/3, -x+2/3, z+2/3'
'y+1/3, x+2/3, -z+2/3'
'x-y+1/3, -y+2/3, -z+2/3'
'-x+1/3, -x+y+2/3, -z+2/3'
'-x, -y, -z'
'y, -x+y, -z'
'x-y, x, -z'
'-y, -x, z'
'-x+y, y, z'
'x, x-y, z'
'-x+2/3, -y+1/3, -z+1/3'
'y+2/3, -x+y+1/3, -z+1/3'
'x-y+2/3, x+1/3, -z+1/3'
'-y+2/3, -x+1/3, z+1/3'
'-x+y+2/3, y+1/3, z+1/3'
'x+2/3, x-y+1/3, z+1/3'
'-x+1/3, -y+2/3, -z+2/3'
'y+1/3, -x+y+2/3, -z+2/3'
'x-y+1/3, x+2/3, -z+2/3'
'-y+1/3, -x+2/3, z+2/3'
'-x+y+1/3, y+2/3, z+2/3'
'x+1/3, x-y+2/3, z+2/3'

loop_
_atom_site_label
_atom_site_type_symbol
_atom_site_fract_x
_atom_site_fract_y
_atom_site_fract_z
_atom_site_U_iso_or_equiv
_atom_site_adp_type
_atom_site_occupancy
_atom_site_site_symmetry_order
_atom_site_calc_flag
_atom_site_refinement_flags_posn
_atom_site_refinement_flags_adp
_atom_site_refinement_flags_occupancy
_atom_site_disorder_assembly
_atom_site_disorder_group
Co1 Co 0.3333 0.6667 0.6667 0.0378(3) Uani 1 12 d S T P . .
C1 C 0.4393(3) 0.5607(3) 0.64078(9) 0.0616(9) Uani 1 2 d S T P . .
N1 N 0.5050(3) 0.4950(3) 0.62631(11) 0.1152(17) Uani 1 2 d S T P . .
Co2 Co 0.0000 1.0000 0.5000 0.0353(3) Uani 1 12 d S T P . .
C2 C 0.1054(2) 0.8946(2) 0.52618(8) 0.0465(7) Uani 1 2 d S T P . .
N2 N 0.1691(2) 0.8309(2) 0.54164(8) 0.0691(9) Uani 1 2 d S T P . .
O1H O 0.3333 0.6667 0.56527(8) 0.0409(8) Uani 1 6 d S T P . .
H1H H 0.2791 0.5582 0.5581 0.061 Uiso 0.6667 2 d R U P . .
N1A N 0.6667 0.3333 0.58361(11) 0.0625(15) Uani 1 6 d DS T P . .
H1A H 0.6039 0.2377 0.5964 0.343 Uiso 0.3333 1 d . . P . .
C2A C 0.5128(5) 0.2564(3) 0.55906(13) 0.127(4) Uani 0.344(10) 2 d DS TU P A 1
H2AA H 0.4368 0.1250 0.5589 0.152 Uiso 0.3439 1 d . U P A 1
C21A C 0.5898(3) 0.4102(3) 0.55910(13) 0.127(4) Uani 0.323(10) 2 d DS TU P A 2
H21A H 0.4584 0.3549 0.5589 0.152 Uiso 0.3228 1 d . U P A 2
C3A C 0.6667 0.3333 0.53450(19) 0.156(6) Uani 1 6 d DS T P . .
H3AA H 0.7319 0.4638 0.5331 0.187 Uiso 0.172(5) 2 d R U P A 1
H3AB H 0.6387 0.2774 0.5135 0.187 Uiso 0.172(5) 2 d R U P A 1
H3AC H 0.7970 0.3985 0.5327 0.187 Uiso 0.161(5) 2 d R U P A 2
H3AD H 0.6080 0.3040 0.5138 0.187 Uiso 0.161(5) 2 d R U P A 2
N1B N 0.691(2) 0.432(2) 0.6872(3) 0.092(8) Uani 0.1667 1 d D U P . .
H1B1 H 0.7779 0.4847 0.6723 0.110 Uiso 0.1667 1 d R U P . .
H1B2 H 0.6370 0.4971 0.6906 0.110 Uiso 0.1667 1 d R U P . .
C2B C 0.536(2) 0.240(2) 0.6936(4) 0.065(7) Uani 0.1667 1 d D U P . .
H2B1 H 0.4165 0.2082 0.7034 0.078 Uiso 0.6667 2 d R U P . .
H2B2 H 0.5279 0.2059 0.6710 0.078 Uiso 0.1667 1 d R U P . .
C3B C 0.7748(13) 0.4288(17) 0.7195(2) 0.108(5) Uani 0.3333 1 d D U P . .
H3B3 H 0.7049 0.4098 0.7387 0.129 Uiso 0.6667 2 d R U P . .
H3B4 H 0.9050 0.5013 0.7231 0.129 Uiso 0.3333 1 d R U P . .

loop_
_atom_site_aniso_label
_atom_site_aniso_U_11
_atom_site_aniso_U_22
_atom_site_aniso_U_33
_atom_site_aniso_U_23
_atom_site_aniso_U_13
_atom_site_aniso_U_12
Co1 0.0318(4) 0.0318(4) 0.0499(6) 0.000 0.000 0.01589(18)
C1 0.0630(17) 0.0630(17) 0.071(2) -0.0049(9) 0.0049(9) 0.041(2)
N1 0.130(3) 0.130(3) 0.129(4) -0.0208(14) 0.0208(14) 0.096(4)
Co2 0.0269(3) 0.0269(3) 0.0521(6) 0.000 0.000 0.01343(16)
C2 0.0396(12) 0.0396(12) 0.0634(17) 0.0009(7) -0.0009(7) 0.0221(14)
N2 0.0666(16) 0.0666(16) 0.088(2) 0.0090(8) -0.0090(8) 0.0440(18)
O1H 0.0356(11) 0.0356(11) 0.0516(19) 0.000 0.000 0.0178(6)
N1A 0.065(2) 0.065(2) 0.058(3) 0.000 0.000 0.0323(11)
C2A 0.117(7) 0.120(7) 0.142(6) -0.005(3) -0.010(6) 0.059(3)
C21A 0.117(7) 0.120(7) 0.142(6) -0.005(3) -0.010(6) 0.059(3)
C3A 0.208(10) 0.208(10) 0.052(5) 0.000 0.000 0.104(5)
N1B 0.095(12) 0.096(10) 0.091(9) 0.023(6) -0.007(8) 0.054(9)
C2B 0.061(8) 0.058(11) 0.073(8) -0.011(7) 0.010(7) 0.027(7)
C3B 0.096(6) 0.109(9) 0.103(5) -0.013(5) -0.024(5) 0.040(5)

loop_
_atom_type_symbol
_atom_type_description
_atom_type_scat_dispersion_real
_atom_type_scat_dispersion_imag
_atom_type_scat_source
C C 0.0033 0.0016 'International Tables Vol C Tables 4.2.6.8 and 6.1.1.4'
H H 0.0000 0.0000 'International Tables Vol C Tables 4.2.6.8 and 6.1.1.4'
N N 0.0061 0.0033 'International Tables Vol C Tables 4.2.6.8 and 6.1.1.4'
O O 0.0106 0.0060 'International Tables Vol C Tables 4.2.6.8 and 6.1.1.4'
Co Co 0.3494 0.9721 'International Tables Vol C Tables 4.2.6.8 and 6.1.1.4'

loop_
_geom_angle_atom_site_label_1
_geom_angle_atom_site_label_2
_geom_angle_atom_site_label_3
_geom_angle
_geom_angle_site_symmetry_1
_geom_angle_site_symmetry_3
_geom_angle_publ_flag
C1 Co1 C1 91.01(16) 3_565 2_665 ?
C1 Co1 C1 91.00(16) 3_565 . ?
C1 Co1 C1 91.00(16) 2_665 . ?
C1 Co1 C1 180.0 3_565 27_556 ?
C1 Co1 C1 89.00(16) 2_665 27_556 ?
C1 Co1 C1 89.00(17) . 27_556 ?
C1 Co1 C1 89.00(16) 3_565 26_456 ?
C1 Co1 C1 180.00(13) 2_665 26_456 ?
C1 Co1 C1 89.00(16) . 26_456 ?
C1 Co1 C1 91.00(16) 27_556 26_456 ?
C1 Co1 C1 89.00(16) 3_565 25_566 ?
C1 Co1 C1 89.00(16) 2_665 25_566 ?
C1 Co1 C1 180.00(9) . 25_566 ?
C1 Co1 C1 91.00(16) 27_556 25_566 ?
C1 Co1 C1 91.00(16) 26_456 25_566 ?
N1 C1 Co1 177.3(4) . . ?
C2 Co2 C2 180.00(16) 20_456 2_675 ?
C2 Co2 C2 90.39(13) 20_456 21_666 ?
C2 Co2 C2 89.61(13) 2_675 21_666 ?
C2 Co2 C2 89.61(13) 20_456 3_465 ?
C2 Co2 C2 90.39(13) 2_675 3_465 ?
C2 Co2 C2 180.0 21_666 3_465 ?
C2 Co2 C2 90.39(14) 20_456 19_576 ?
C2 Co2 C2 89.61(14) 2_675 19_576 ?
C2 Co2 C2 90.39(13) 21_666 19_576 ?
C2 Co2 C2 89.61(13) 3_465 19_576 ?
C2 Co2 C2 89.62(13) 20_456 . ?
C2 Co2 C2 90.38(13) 2_675 . ?
C2 Co2 C2 89.62(14) 21_666 . ?
C2 Co2 C2 90.38(14) 3_465 . ?
C2 Co2 C2 180.0 19_576 . ?
N2 C2 Co2 179.4(3) . . ?
C21A N1A C21A 80.2(3) 3_665 2_655 ?
C21A N1A C21A 80.2(3) 3_665 . ?
C21A N1A C21A 80.2(3) 2_655 . ?
C2A N1A C2A 80.2(3) 3_665 2_655 ?
C2A N1A C2A 80.2(3) 3_665 . ?
C2A N1A C2A 80.1(3) 2_655 . ?
C21A N1A H1A 141.7 3_665 . ?
C21A N1A H1A 79.1 2_655 . ?
C21A N1A H1A 126.9 . . ?
C2A N1A H1A 170.4 3_665 . ?
C2A N1A H1A 101.4 2_655 . ?
C2A N1A H1A 90.7 . . ?
N1A C2A C3A 84.0(4) . . ?
N1A C2A C2A 49.92(16) . 3_665 ?
C3A C2A C2A 49.94(16) . 3_665 ?
N1A C2A C2A 49.93(16) . 2_655 ?
C3A C2A C2A 49.94(16) . 2_655 ?
C2A C2A C2A 60.000(1) 3_665 2_655 ?
N1A C2A H2AA 115.7 . . ?
C3A C2A H2AA 115.0 . . ?
C2A C2A H2AA 155.2 3_665 . ?
C2A C2A H2AA 95.2 2_655 . ?
N1A C21A C3A 84.0(4) . . ?
N1A C21A C21A 49.90(16) . 3_665 ?
C3A C21A C21A 49.97(16) . 3_665 ?
N1A C21A C21A 49.90(16) . 2_655 ?
C3A C21A C21A 49.97(16) . 2_655 ?
C21A C21A C21A 60.000(3) 3_665 2_655 ?
N1A C21A H21A 115.7 . . ?
C3A C21A H21A 115.0 . . ?
C21A C21A H21A 155.2 3_665 . ?
C21A C21A H21A 95.2 2_655 . ?
C2A C3A C2A 80.1(3) 2_655 . ?
C2A C3A C2A 80.1(3) 2_655 3_665 ?
C2A C3A C2A 80.1(3) . 3_665 ?
C21A C3A C21A 80.1(3) 2_655 . ?
C21A C3A C21A 80.1(3) 2_655 3_665 ?
C21A C3A C21A 80.1(3) . 3_665 ?
C2A C3A H3AA 114.3 2_655 . ?
C2A C3A H3AA 114.3 . . ?
C2A C3A H3AA 45.5 3_665 . ?
C2A C3A H3AB 116.5 2_655 . ?
C2A C3A H3AB 116.5 . . ?
C2A C3A H3AB 157.3 3_665 . ?
H3AA C3A H3AB 111.9 . . ?
C21A C3A H3AC 115.0 2_655 . ?
C21A C3A H3AC 115.0 . . ?
C21A C3A H3AC 46.5 3_665 . ?
C21A C3A H3AD 115.6 2_655 . ?
C21A C3A H3AD 115.6 . . ?
C21A C3A H3AD 158.7 3_665 . ?
H3AC C3A H3AD 112.2 . . ?
C2B N1B N1B 94(4) 3_665 23_655 ?
C2B N1B C2B 55(5) 3_665 22_665 ?
N1B N1B C2B 39(4) 23_655 22_665 ?
C2B N1B N1B 123(4) 3_665 22_665 ?
N1B N1B N1B 120.00(5) 23_655 22_665 ?
C2B N1B N1B 139(2) 22_665 22_665 ?
C2B N1B C2B 110(4) 3_665 24 ?
N1B N1B C2B 125.5(12) 23_655 24 ?
C2B N1B C2B 134(3) 22_665 24 ?
N1B N1B C2B 13.5(11) 22_665 24 ?
C2B N1B N1B 121(4) 3_665 3_665 ?
N1B N1B N1B 43.9(15) 23_655 3_665 ?
C2B N1B N1B 74(4) 22_665 3_665 ?
N1B N1B N1B 76.1(14) 22_665 3_665 ?
C2B N1B N1B 82.7(16) 24 3_665 ?
C2B N1B N1B 130(4) 3_665 2_655 ?
N1B N1B N1B 103.9(15) 23_655 2_655 ?
C2B N1B N1B 127(3) 22_665 2_655 ?
N1B N1B N1B 16.1(14) 22_665 2_655 ?
C2B N1B N1B 25.3(15) 24 2_655 ?
N1B N1B N1B 60.00(3) 3_665 2_655 ?
C2B N1B C3B 44(4) 3_665 23_655 ?
N1B N1B C3B 102.8(9) 23_655 23_655 ?
C2B N1B C3B 74(3) 22_665 23_655 ?
N1B N1B C3B 82.8(8) 22_665 23_655 ?
C2B N1B C3B 70.0(9) 24 23_655 ?
N1B N1B C3B 98.5(8) 3_665 23_655 ?
N1B N1B C3B 86.0(9) 2_655 23_655 ?
C2B N1B N1B 128(4) 3_665 24 ?
N1B N1B N1B 60.00(7) 23_655 24 ?
C2B N1B N1B 89(3) 22_665 24 ?
N1B N1B N1B 60.00(3) 22_665 24 ?
C2B N1B N1B 67.0(13) 24 24 ?
N1B N1B N1B 16.1(15) 3_665 24 ?
N1B N1B N1B 43.9(14) 2_655 24 ?
C3B N1B N1B 95.5(9) 23_655 24 ?
C2B N1B C3B 53(3) 3_665 . ?
N1B N1B C3B 61.6(9) 23_655 . ?
C2B N1B C3B 40(2) 22_665 . ?
N1B N1B C3B 103.0(7) 22_665 . ?
C2B N1B C3B 94.8(11) 24 . ?
N1B N1B C3B 69.4(13) 3_665 . ?
N1B N1B C3B 95.7(9) 2_655 . ?
C3B N1B C3B 41.2(9) 23_655 . ?
N1B N1B C3B 75.5(9) 24 . ?
C2B N1B C2B 118(4) 3_665 . ?
N1B N1B C2B 109.6(11) 23_655 . ?
C2B N1B C2B 125(3) 22_665 . ?
N1B N1B C2B 14.1(6) 22_665 . ?
C2B N1B C2B 16.3(13) 24 . ?
N1B N1B C2B 66.4(11) 3_665 . ?
N1B N1B C2B 11.6(10) 2_655 . ?
C3B N1B C2B 75.0(10) 23_655 . ?
N1B N1B C2B 50.6(12) 24 . ?
C3B N1B C2B 89.6(7) . . ?
C2B N1B C2B 111(3) 3_665 2_655 ?
N1B N1B C2B 41.9(12) 23_655 2_655 ?
C2B N1B C2B 67(3) 22_665 2_655 ?
N1B N1B C2B 79.2(11) 22_665 2_655 ?
C2B N1B C2B 84(2) 24 2_655 ?
N1B N1B C2B 10.2(9) 3_665 2_655 ?
N1B N1B C2B 63.4(11) 2_655 2_655 ?
C3B N1B C2B 89.4(9) 23_655 2_655 ?
N1B N1B C2B 21.3(9) 24 2_655 ?
C3B N1B C2B 59.2(5) . 2_655 ?
C2B N1B C2B 67.8(12) . 2_655 ?
C2B N1B H1B1 104.9 3_665 . ?
N1B N1B H1B1 55.0 23_655 . ?
C2B N1B H1B1 72.0 22_665 . ?
N1B N1B H1B1 131.6 22_665 . ?
C2B N1B H1B1 144.9 24 . ?
N1B N1B H1B1 83.6 3_665 . ?
N1B N1B H1B1 124.1 2_655 . ?
C3B N1B H1B1 144.2 23_655 . ?
N1B N1B H1B1 95.2 24 . ?
C3B N1B H1B1 110.2 . . ?
C2B N1B H1B1 135.7 . . ?
C2B N1B H1B1 88.4 2_655 . ?
C2B N1B H1B2 58.0 3_665 . ?
N1B N1B H1B2 145.9 23_655 . ?
C2B N1B H1B2 110.2 22_665 . ?
N1B N1B H1B2 93.0 22_665 . ?
C2B N1B H1B2 84.9 24 . ?
N1B N1B H1B2 165.9 3_665 . ?
N1B N1B H1B2 108.8 2_655 . ?
C3B N1B H1B2 71.0 23_655 . ?
N1B N1B H1B2 151.7 24 . ?
C3B N1B H1B2 105.4 . . ?
C2B N1B H1B2 101.2 . . ?
C2B N1B H1B2 159.8 2_655 . ?
H1B1 N1B H1B2 110.4 . . ?
N1B C2B C2B 86(4) 2_655 24 ?
N1B C2B N1B 47(5) 2_655 22_665 ?
C2B C2B N1B 39(3) 24 22_665 ?
N1B C2B C3B 124(5) 2_655 22_665 ?
C2B C2B C3B 104.3(11) 24 22_665 ?
N1B C2B C3B 122(3) 22_665 22_665 ?
N1B C2B N1B 43(3) 2_655 24 ?
C2B C2B N1B 113.0(13) 24 24 ?
N1B C2B N1B 80(4) 22_665 24 ?
C3B C2B N1B 83.7(14) 22_665 24 ?
N1B C2B C3B 115(4) 2_655 2_655 ?
C2B C2B C3B 56.0(5) 24 2_655 ?
N1B C2B C3B 82(3) 22_665 2_655 ?
C3B C2B C3B 48.2(10) 22_665 2_655 ?
N1B C2B C3B 102.0(14) 24 2_655 ?
N1B C2B C2B 57(3) 2_655 23_655 ?
C2B C2B C2B 120.00(10) 24 23_655 ?
N1B C2B C2B 91(3) 22_665 23_655 ?
C3B C2B C2B 71.2(14) 22_665 23_655 ?
N1B C2B C2B 13.5(11) 24 23_655 ?
C3B C2B C2B 96.3(10) 2_655 23_655 ?
N1B C2B N1B 47(4) 2_655 . ?
C2B C2B N1B 50.6(12) 24 . ?
N1B C2B N1B 27(2) 22_665 . ?
C3B C2B N1B 98.4(13) 22_665 . ?
N1B C2B N1B 62(2) 24 . ?
C3B C2B N1B 68.7(12) 2_655 . ?
C2B C2B N1B 70.4(11) 23_655 . ?
N1B C2B C3B 99(4) 2_655 3_665 ?
C2B C2B C3B 114.6(8) 24 3_665 ?
N1B C2B C3B 114(3) 22_665 3_665 ?
C3B C2B C3B 25.9(12) 22_665 3_665 ?
N1B C2B C3B 57.9(6) 24 3_665 ?
C3B C2B C3B 63.3(11) 2_655 3_665 ?
C2B C2B C3B 45.3(9) 23_655 3_665 ?
N1B C2B C3B 87.4(8) . 3_665 ?
N1B C2B N1B 40(4) 2_655 3_665 ?
C2B C2B N1B 100.8(10) 24 3_665 ?
N1B C2B N1B 70(4) 22_665 3_665 ?
C3B C2B N1B 83.7(14) 22_665 3_665 ?
N1B C2B N1B 12.6(12) 24 3_665 ?
C3B C2B N1B 92.9(16) 2_655 3_665 ?
C2B C2B N1B 21.3(9) 23_655 3_665 ?
N1B C2B N1B 50.2(13) . 3_665 ?
C3B C2B N1B 59.2(5) 3_665 3_665 ?
N1B C2B N1B 43(4) 2_655 23_655 ?
C2B C2B N1B 63.7(8) 24 23_655 ?
N1B C2B N1B 38(3) 22_665 23_655 ?
C3B C2B N1B 92.9(15) 22_665 23_655 ?
N1B C2B N1B 49.4(14) 24 23_655 ?
C3B C2B N1B 72.7(10) 2_655 23_655 ?
C2B C2B N1B 57.1(8) 23_655 23_655 ?
N1B C2B N1B 13.3(12) . 23_655 ?
C3B C2B N1B 77.7(11) 3_665 23_655 ?
N1B C2B N1B 37.0(15) 3_665 23_655 ?
N1B C2B C2B 51(3) 2_655 2_655 ?
C2B C2B C2B 106.5(10) 24 2_655 ?
N1B C2B C2B 79(3) 22_665 2_655 ?
C3B C2B C2B 73.1(15) 22_665 2_655 ?
N1B C2B C2B 13.8(6) 24 2_655 ?
C3B C2B C2B 88.3(9) 2_655 2_655 ?
C2B C2B C2B 13.5(10) 23_655 2_655 ?
N1B C2B C2B 57.1(8) . 2_655 ?
C3B C2B C2B 48.2(10) 3_665 2_655 ?
N1B C2B C2B 11.2(9) 3_665 2_655 ?
N1B C2B C2B 43.8(9) 23_655 2_655 ?
N1B C2B H2B1 151.7 2_655 . ?
C2B C2B H2B1 76.5 24 . ?
N1B C2B H2B1 112.4 22_665 . ?
C3B C2B H2B1 82.6 22_665 . ?
N1B C2B H2B1 165.0 24 . ?
C3B C2B H2B1 73.2 2_655 . ?
C2B C2B H2B1 151.6 23_655 . ?
N1B C2B H2B1 125.9 . . ?
C3B C2B H2B1 108.1 3_665 . ?
N1B C2B H2B1 164.9 3_665 . ?
N1B C2B H2B1 137.6 23_655 . ?
C2B C2B H2B1 155.6 2_655 . ?
N1B C2B H2B2 49.3 2_655 . ?
C2B C2B H2B2 105.6 24 . ?
N1B C2B H2B2 77.7 22_665 . ?
C3B C2B H2B2 148.5 22_665 . ?
N1B C2B H2B2 75.4 24 . ?
C3B C2B H2B2 159.4 2_655 . ?
C2B C2B H2B2 85.2 23_655 . ?
N1B C2B H2B2 92.7 . . ?
C3B C2B H2B2 126.9 3_665 . ?
N1B C2B H2B2 81.0 3_665 . ?
N1B C2B H2B2 91.2 23_655 . ?
C2B C2B H2B2 88.8 2_655 . ?
H2B1 C2B H2B2 114.1 . . ?
C3B C3B C3B 120.00(7) 24 23_655 ?
C3B C3B C2B 108.8(14) 24 22_665 ?
C3B C3B C2B 75.7(11) 23_655 22_665 ?
C3B C3B C2B 116.7(10) 24 3_665 ?
C3B C3B C2B 56.0(5) 23_655 3_665 ?
C2B C3B C2B 19.7(13) 22_665 3_665 ?
C3B C3B N1B 97.2(8) 24 23_655 ?
C3B C3B N1B 77.2(9) 23_655 23_655 ?
C2B C3B N1B 12.5(16) 22_665 23_655 ?
C2B C3B N1B 24.1(12) 3_665 23_655 ?
C3B C3B C3B 36.2(8) 24 3_665 ?
C3B C3B C3B 83.8(8) 23_655 3_665 ?
C2B C3B C3B 101.7(12) 22_665 3_665 ?
C2B C3B C3B 97.8(10) 3_665 3_665 ?
N1B C3B C3B 89.6(8) 23_655 3_665 ?
C3B C3B C3B 96.2(8) 24 2_655 ?
C3B C3B C3B 23.8(8) 23_655 2_655 ?
C2B C3B C3B 82.4(11) 22_665 2_655 ?
C2B C3B C3B 64.4(7) 3_665 2_655 ?
N1B C3B C3B 78.7(10) 23_655 2_655 ?
C3B C3B C3B 60.001(14) 3_665 2_655 ?
C3B C3B N1B 104.5(9) 24 . ?
C3B C3B N1B 61.6(9) 23_655 . ?
C2B C3B N1B 18.4(15) 22_665 . ?
C2B C3B N1B 12.2(14) 3_665 . ?
N1B C3B N1B 15.5(16) 23_655 . ?
C3B C3B N1B 87.9(7) 3_665 . ?
C3B C3B N1B 64.6(8) 2_655 . ?
C3B C3B C2B 45.3(9) 24 2_655 ?
C3B C3B C2B 106.7(8) 23_655 2_655 ?
C2B C3B C2B 64(2) 22_665 2_655 ?
C2B C3B C2B 73.7(16) 3_665 2_655 ?
N1B C3B C2B 52.1(8) 23_655 2_655 ?
C3B C3B C2B 52.3(10) 3_665 2_655 ?
C3B C3B C2B 90.1(9) 2_655 2_655 ?
N1B C3B C2B 61.6(10) . 2_655 ?
C3B C3B N1B 57.3(6) 24 3_665 ?
C3B C3B N1B 97.8(9) 23_655 3_665 ?
C2B C3B N1B 51.7(10) 22_665 3_665 ?
C2B C3B N1B 61.1(5) 3_665 3_665 ?
N1B C3B N1B 39.9(11) 23_655 3_665 ?
C3B C3B N1B 58.1(7) 3_665 3_665 ?
C3B C3B N1B 84.4(8) 2_655 3_665 ?
N1B C3B N1B 49.1(14) . 3_665 ?
C2B C3B N1B 12.5(12) 2_655 3_665 ?
C3B C3B C3B 60.000(19) 24 22_665 ?
C3B C3B C3B 60.000(16) 23_655 22_665 ?
C2B C3B C3B 94.4(12) 22_665 22_665 ?
C2B C3B C3B 83.7(11) 3_665 22_665 ?
N1B C3B C3B 84.5(9) 23_655 22_665 ?
C3B C3B C3B 23.8(8) 3_665 22_665 ?
C3B C3B C3B 36.2(8) 2_655 22_665 ?
N1B C3B C3B 77.0(7) . 22_665 ?
C2B C3B C3B 65.4(8) 2_655 22_665 ?
N1B C3B C3B 66.1(8) 3_665 22_665 ?
C3B C3B C2B 42.4(7) 24 23_655 ?
C3B C3B C2B 96.7(7) 23_655 23_655 ?
C2B C3B C2B 68.6(17) 22_665 23_655 ?
C2B C3B C2B 74.3(16) 3_665 23_655 ?
N1B C3B C2B 56.3(5) 23_655 23_655 ?
C3B C3B C2B 39.9(7) 3_665 23_655 ?
C3B C3B C2B 77.9(9) 2_655 23_655 ?
N1B C3B C2B 62.1(8) . 23_655 ?
C2B C3B C2B 13.8(10) 2_655 23_655 ?
N1B C3B C2B 18.6(8) 3_665 23_655 ?
C3B C3B C2B 51.6(5) 22_665 23_655 ?
C3B C3B H3B3 98.2 24 . ?
C3B C3B H3B3 57.6 23_655 . ?
C2B C3B H3B3 133.2 22_665 . ?
C2B C3B H3B3 113.6 3_665 . ?
N1B C3B H3B3 134.0 23_655 . ?
C3B C3B H3B3 78.3 3_665 . ?
C3B C3B H3B3 56.7 2_655 . ?
N1B C3B H3B3 118.7 . . ?
C2B C3B H3B3 130.4 2_655 . ?
N1B C3B H3B3 132.9 3_665 . ?
C3B C3B H3B3 66.8 22_665 . ?
C2B C3B H3B3 117.1 23_655 . ?
C3B C3B H3B4 93.8 24 . ?
C3B C3B H3B4 145.2 23_655 . ?
C2B C3B H3B4 102.9 22_665 . ?
C2B C3B H3B4 118.4 3_665 . ?
N1B C3B H3B4 109.0 23_655 . ?
C3B C3B H3B4 129.4 3_665 . ?
C3B C3B H3B4 166.6 2_655 . ?
N1B C3B H3B4 121.3 . . ?
C2B C3B H3B4 103.2 2_655 . ?
N1B C3B H3B4 108.6 3_665 . ?
C3B C3B H3B4 152.4 22_665 . ?
C2B C3B H3B4 115.5 23_655 . ?
H3B3 C3B H3B4 112.9 . . ?

loop_
_geom_bond_atom_site_label_1
_geom_bond_atom_site_label_2
_geom_bond_distance
_geom_bond_site_symmetry_2
_geom_bond_publ_flag
Co1 C1 1.893(4) 3_565 ?
Co1 C1 1.893(4) 2_665 ?
Co1 C1 1.893(4) . ?
Co1 C1 1.893(4) 27_556 ?
Co1 C1 1.893(4) 26_456 ?
Co1 C1 1.893(4) 25_566 ?
C1 N1 1.136(5) . ?
Co2 C2 1.893(3) 20_456 ?
Co2 C2 1.893(3) 2_675 ?
Co2 C2 1.893(3) 21_666 ?
Co2 C2 1.893(3) 3_465 ?
Co2 C2 1.893(3) 19_576 ?
Co2 C2 1.893(3) . ?
C2 N2 1.134(4) . ?
O1H H1H 0.8511 . ?
N1A C21A 1.5205(15) 3_665 ?
N1A C21A 1.5206(15) 2_655 ?
N1A C21A 1.5206(15) . ?
N1A C2A 1.521(2) 3_665 ?
N1A C2A 1.522(2) 2_655 ?
N1A C2A 1.522(2) . ?
N1A H1A 0.8894 . ?
C2A C3A 1.522(2) . ?
C2A C2A 1.959(7) 3_665 ?
C2A C2A 1.959(7) 2_655 ?
C2A H2AA 0.9703 . ?
C21A C3A 1.523(2) . ?
C21A C21A 1.959(7) 3_665 ?
C21A C21A 1.959(7) 2_655 ?
C21A H21A 0.9702 . ?
C3A C2A 1.522(2) 2_655 ?
C3A C2A 1.522(2) 3_665 ?
C3A C21A 1.523(2) 2_655 ?
C3A C21A 1.523(2) 3_665 ?
C3A H3AA 0.9610 . ?
C3A H3AB 0.9618 . ?
C3A H3AC 0.9610 . ?
C3A H3AD 0.9619 . ?
N1B C2B 0.36(3) 3_665 ?
N1B N1B 0.42(4) 23_655 ?
N1B C2B 0.57(3) 22_665 ?
N1B N1B 1.05(3) 22_665 ?
N1B C2B 1.28(2) 24 ?
N1B N1B 1.31(3) 3_665 ?
N1B N1B 1.31(3) 2_655 ?
N1B C3B 1.372(14) 23_655 ?
N1B N1B 1.46(4) 24 ?
N1B C3B 1.520(2) . ?
N1B C2B 1.520(2) . ?
N1B C2B 1.56(2) 2_655 ?
N1B H1B1 0.8915 . ?
N1B H1B2 0.8910 . ?
C2B N1B 0.36(3) 2_655 ?
C2B C2B 0.46(3) 24 ?
C2B N1B 0.57(3) 22_665 ?
C2B C3B 1.141(15) 22_665 ?
C2B N1B 1.277(19) 24 ?
C2B C3B 1.33(2) 2_655 ?
C2B C2B 1.44(4) 23_655 ?
C2B C3B 1.521(2) 3_665 ?
C2B N1B 1.56(2) 3_665 ?
C2B N1B 1.706(18) 23_655 ?
C2B C2B 1.72(3) 2_655 ?
C2B H2B1 0.9941 . ?
C2B H2B2 0.9720 . ?
C3B C3B 0.70(3) 24 ?
C3B C3B 1.03(2) 23_655 ?
C3B C2B 1.141(15) 22_665 ?
C3B C2B 1.33(2) 3_665 ?
C3B N1B 1.372(14) 23_655 ?
C3B C3B 1.506(19) 3_665 ?
C3B C3B 1.506(19) 2_655 ?
C3B C2B 1.521(2) 2_655 ?
C3B N1B 1.617(19) 3_665 ?
C3B C3B 1.73(2) 22_665 ?
C3B C2B 1.765(16) 23_655 ?
C3B H3B3 0.9584 . ?
C3B H3B4 0.9711 . ?

loop_
_geom_hbond_atom_site_label_D
_geom_hbond_atom_site_label_H
_geom_hbond_atom_site_label_A
_geom_hbond_distance_DH
_geom_hbond_distance_HA
_geom_hbond_distance_DA
_geom_hbond_angle_DHA
_geom_hbond_site_symmetry_A
O1H H1H N2 0.85 1.76 2.606(3) 177.5 2_665
N1A H1A N1 0.89 2.09 2.965(5) 168.2 2_655
